data_4089013
loop_
_publ_author_name
'Murosaki, Takahiro'
'Kaneda, Shohei'
'Maruhashi, Ryota'
'Sadamori, Kazuya'
'Shoji, Yoshiaki'
'Tamao, Kohei'
'Hashizume, Daisuke'
'Hayakawa, Naoki'
'Matsuo, Tsukasa'

_publ_section_title
;
 Synthesis and Structural Characteristics of Discrete Organoboron and
 Organoaluminum Hydrides Incorporating Bulky Eind Groups
;
_journal_issue 19
_journal_name_full Organometallics
_journal_page_first 3397
_journal_paper_doi 10.1021/acs.organomet.6b00633
_journal_volume 35
_journal_year 2016
_chemical_formula_moiety 'C56 H91 B'
_chemical_formula_sum 'C56 H91 B'
_chemical_formula_weight 775.10
_space_group_IT_number 14
_space_group_name_Hall '-P 2yn'
_space_group_name_H-M_alt 'P 1 21/n 1'
_symmetry_cell_setting monoclinic
_symmetry_space_group_name_Hall '-P 2yn'
_symmetry_space_group_name_H-M 'P 1 21/n 1'
_atom_sites_solution_hydrogens difmap
_atom_sites_solution_primary direct
_atom_sites_solution_secondary difmap
_audit_creation_method SHELXL-97
_cell_angle_alpha 90
_cell_angle_beta 100.0436(13)
_cell_angle_gamma 90
_cell_formula_units_Z 4
_cell_length_a 11.9190(11)
_cell_length_b 19.2340(17)
_cell_length_c 21.530(2)
_cell_measurement_reflns_used 18458
_cell_measurement_temperature 90
_cell_measurement_theta_max 36.7362
_cell_measurement_theta_min 1.4294
_cell_volume 4860.1(8)
_computing_cell_refinement 'CrystalClear (Rigaku/MSC Inc., 2005)'
_computing_data_collection 'CrystalClear (Rigaku/MSC Inc., 2005)'
_computing_data_reduction 'CrystalClear (Rigaku/MSC Inc., 2005)'
_computing_molecular_graphics 'ORTEP-3 for Windows'
_computing_publication_material 'SHELXL-97 (Sheldrick, 1997)'
_computing_structure_refinement 'SHELXL-97 (Sheldrick, 1997)'
_computing_structure_solution 'SHELXS-97 (Sheldrick, 1990)'
_diffrn_ambient_temperature 90
_diffrn_detector_area_resol_mean 28.5714
_diffrn_measured_fraction_theta_full 0.983
_diffrn_measured_fraction_theta_max 0.983
_diffrn_measurement_device_type 'Rigaku AFC-8 with Saturn70 CCD'
_diffrn_measurement_method \w-scan
_diffrn_radiation_monochromator confocal
_diffrn_radiation_source 'fine-focus rotating anode'
_diffrn_radiation_type MoK\a
_diffrn_radiation_wavelength 0.71073
_diffrn_reflns_av_R_equivalents 0.0454
_diffrn_reflns_av_sigmaI/netI 0.0343
_diffrn_reflns_limit_h_max 19
_diffrn_reflns_limit_h_min -19
_diffrn_reflns_limit_k_max 29
_diffrn_reflns_limit_k_min -29
_diffrn_reflns_limit_l_max 34
_diffrn_reflns_limit_l_min -34
_diffrn_reflns_number 122733
_diffrn_reflns_theta_full 34.96
_diffrn_reflns_theta_max 34.96
_diffrn_reflns_theta_min 1.43
_diffrn_standards_number 0
_exptl_absorpt_coefficient_mu 0.058
_exptl_absorpt_correction_T_max 0.9885
_exptl_absorpt_correction_T_min 0.9162
_exptl_absorpt_correction_type multi-scan
_exptl_absorpt_process_details CrystalClear
_exptl_crystal_colour colourless
_exptl_crystal_density_diffrn 1.059
_exptl_crystal_density_method 'not measured'
_exptl_crystal_description block
_exptl_crystal_F_000 1728
_exptl_crystal_size_max 0.35
_exptl_crystal_size_mid 0.35
_exptl_crystal_size_min 0.20
_refine_diff_density_max 0.479
_refine_diff_density_min -0.267
_refine_diff_density_rms 0.051
_refine_ls_extinction_method none
_refine_ls_goodness_of_fit_ref 1.087
_refine_ls_hydrogen_treatment mixed
_refine_ls_matrix_type full
_refine_ls_number_parameters 552
_refine_ls_number_reflns 20965
_refine_ls_number_restraints 0
_refine_ls_restrained_S_all 1.087
_refine_ls_R_factor_all 0.0665
_refine_ls_R_factor_gt 0.0573
_refine_ls_shift/su_max 0.001
_refine_ls_shift/su_mean 0.000
_refine_ls_structure_factor_coef Fsqd
_refine_ls_weighting_details 'calc w=1/[\s^2^(Fo^2^)+(0.0703P)^2^+1.1720P] where P=(Fo^2^+2Fc^2^)/3'
_refine_ls_weighting_scheme calc
_refine_ls_wR_factor_gt 0.1421
_refine_ls_wR_factor_ref 0.1489
_reflns_number_gt 18301
_reflns_number_total 20965
_reflns_threshold_expression I>2\s(I)
_cod_data_source_file om6b00633_si_002.cif
_cod_data_source_block 2_Eind2BH
_cod_original_cell_volume 4860.2(8)
_cod_original_sg_symbol_H-M 'P 21/n'
_cod_database_code 4089013

loop_
_symmetry_equiv_pos_as_xyz
'x, y, z'
'-x+1/2, y+1/2, -z+1/2'
'-x, -y, -z'
'x-1/2, -y-1/2, z-1/2'

loop_
_atom_site_label
_atom_site_type_symbol
_atom_site_fract_x
_atom_site_fract_y
_atom_site_fract_z
_atom_site_U_iso_or_equiv
_atom_site_adp_type
_atom_site_occupancy
_atom_site_symmetry_multiplicity
_atom_site_calc_flag
_atom_site_refinement_flags
C1 C 0.57794(6) 0.40334(4) 0.30139(3) 0.01254(12) Uani 1 1 d .
C2 C 0.48170(6) 0.43896(4) 0.31733(3) 0.01281(12) Uani 1 1 d .
C3 C 0.43815(6) 0.51348(4) 0.29974(4) 0.01535(13) Uani 1 1 d .
C4 C 0.33309(7) 0.52073(4) 0.33378(4) 0.01789(14) Uani 1 1 d .
H4A H 0.3484 0.5568 0.3670 0.021 Uiso 1 1 calc R
H4B H 0.2653 0.5351 0.3031 0.021 Uiso 1 1 calc R
C5 C 0.30998(6) 0.45000(4) 0.36367(3) 0.01468(13) Uani 1 1 d .
C6 C 0.41778(6) 0.40971(4) 0.35957(3) 0.01358(12) Uani 1 1 d .
C7 C 0.45454(6) 0.34977(4) 0.39302(4) 0.01503(13) Uani 1 1 d .
H7 H 0.4109 0.3301 0.4215 0.018 Uiso 1 1 calc R
C8 C 0.55633(6) 0.31903(4) 0.38408(3) 0.01367(12) Uani 1 1 d .
C9 C 0.61178(6) 0.25701(4) 0.42036(4) 0.01512(13) Uani 1 1 d .
C10 C 0.73388(6) 0.26011(4) 0.40503(4) 0.01625(13) Uani 1 1 d .
H10A H 0.7616 0.2125 0.3988 0.020 Uiso 1 1 calc R
H10B H 0.7862 0.2819 0.4404 0.020 Uiso 1 1 calc R
C11 C 0.73112(6) 0.30381(4) 0.34363(3) 0.01341(12) Uani 1 1 d .
C12 C 0.61731(6) 0.34407(4) 0.33886(3) 0.01265(12) Uani 1 1 d .
C13 C 0.40009(8) 0.52588(5) 0.22837(4) 0.02224(16) Uani 1 1 d .
H13A H 0.4637 0.5129 0.2066 0.027 Uiso 1 1 calc R
H13B H 0.3356 0.4944 0.2129 0.027 Uiso 1 1 calc R
C14 C 0.36347(10) 0.60065(6) 0.20957(5) 0.0336(2) Uani 1 1 d .
H14A H 0.3307 0.6021 0.1646 0.050 Uiso 1 1 calc R
H14B H 0.4300 0.6314 0.2179 0.050 Uiso 1 1 calc R
H14C H 0.3064 0.6161 0.2343 0.050 Uiso 1 1 calc R
C15 C 0.52965(7) 0.56765(5) 0.32813(5) 0.02153(15) Uani 1 1 d .
H15A H 0.5923 0.5665 0.3034 0.026 Uiso 1 1 calc R
H15B H 0.4950 0.6146 0.3231 0.026 Uiso 1 1 calc R
C16 C 0.58032(9) 0.55671(6) 0.39777(5) 0.02855(19) Uani 1 1 d .
H16A H 0.6364 0.5932 0.4117 0.043 Uiso 1 1 calc R
H16B H 0.6175 0.5111 0.4032 0.043 Uiso 1 1 calc R
H16C H 0.5194 0.5588 0.4230 0.043 Uiso 1 1 calc R
C17 C 0.20725(7) 0.41406(5) 0.32177(4) 0.01891(14) Uani 1 1 d .
H17A H 0.1407 0.4455 0.3183 0.023 Uiso 1 1 calc R
H17B H 0.2254 0.4084 0.2789 0.023 Uiso 1 1 calc R
C18 C 0.17278(8) 0.34333(6) 0.34417(5) 0.02650(18) Uani 1 1 d .
H18A H 0.1074 0.3255 0.3144 0.040 Uiso 1 1 calc R
H18B H 0.1519 0.3481 0.3860 0.040 Uiso 1 1 calc R
H18C H 0.2368 0.3109 0.3465 0.040 Uiso 1 1 calc R
C19 C 0.29075(7) 0.45872(5) 0.43215(4) 0.01973(15) Uani 1 1 d .
H19A H 0.2842 0.4121 0.4506 0.024 Uiso 1 1 calc R
H19B H 0.3583 0.4818 0.4569 0.024 Uiso 1 1 calc R
C20 C 0.18469(8) 0.50102(6) 0.43842(5) 0.02575(18) Uani 1 1 d .
H20A H 0.1821 0.5085 0.4832 0.039 Uiso 1 1 calc R
H20B H 0.1164 0.4756 0.4187 0.039 Uiso 1 1 calc R
H20C H 0.1876 0.5460 0.4174 0.039 Uiso 1 1 calc R
C21 C 0.55349(7) 0.18823(5) 0.39429(4) 0.01958(14) Uani 1 1 d .
H21A H 0.5665 0.1824 0.3504 0.023 Uiso 1 1 calc R
H21B H 0.5928 0.1494 0.4193 0.023 Uiso 1 1 calc R
C22 C 0.42576(8) 0.18057(5) 0.39395(5) 0.02484(17) Uani 1 1 d .
H22A H 0.4009 0.1341 0.3788 0.037 Uiso 1 1 calc R
H22B H 0.3842 0.2157 0.3660 0.037 Uiso 1 1 calc R
H22C H 0.4104 0.1871 0.4368 0.037 Uiso 1 1 calc R
C23 C 0.61093(7) 0.26166(5) 0.49186(4) 0.01860(14) Uani 1 1 d .
H23A H 0.5314 0.2559 0.4987 0.022 Uiso 1 1 calc R
H23B H 0.6556 0.2222 0.5128 0.022 Uiso 1 1 calc R
C24 C 0.65814(8) 0.32869(5) 0.52425(4) 0.02285(16) Uani 1 1 d .
H24A H 0.6498 0.3274 0.5687 0.034 Uiso 1 1 calc R
H24B H 0.6160 0.3685 0.5035 0.034 Uiso 1 1 calc R
H24C H 0.7390 0.3332 0.5213 0.034 Uiso 1 1 calc R
C25 C 0.73460(7) 0.25540(4) 0.28651(4) 0.01603(13) Uani 1 1 d .
H25A H 0.6737 0.2201 0.2851 0.019 Uiso 1 1 calc R
H25B H 0.7168 0.2834 0.2475 0.019 Uiso 1 1 calc R
C26 C 0.84775(7) 0.21751(5) 0.28630(4) 0.02237(16) Uani 1 1 d .
H26A H 0.8381 0.1833 0.2521 0.034 Uiso 1 1 calc R
H26B H 0.8712 0.1938 0.3268 0.034 Uiso 1 1 calc R
H26C H 0.9063 0.2513 0.2799 0.034 Uiso 1 1 calc R
C27 C 0.83453(5) 0.35318(3) 0.35045(3) 0.01660(13) Uani 1 1 d .
H27A H 0.9046 0.3250 0.3619 0.020 Uiso 1 1 calc R
H27B H 0.8366 0.3742 0.3087 0.020 Uiso 1 1 calc R
C28 C 0.83841(5) 0.41156(3) 0.39837(3) 0.02215(16) Uani 1 1 d R
H28A H 0.7736 0.4428 0.3856 0.033 Uiso 1 1 calc R
H28B H 0.9096 0.4376 0.4005 0.033 Uiso 1 1 calc R
H28C H 0.8345 0.3919 0.4399 0.033 Uiso 1 1 calc R
C29 C 0.66271(6) 0.39587(4) 0.18529(3) 0.01270(12) Uani 1 1 d .
C30 C 0.76948(6) 0.41777(4) 0.17039(3) 0.01214(11) Uani 1 1 d .
C31 C 0.83621(6) 0.48623(4) 0.18741(3) 0.01332(12) Uani 1 1 d .
C32 C 0.93854(7) 0.47959(4) 0.15117(4) 0.01668(13) Uani 1 1 d .
H32A H 0.9290 0.5128 0.1155 0.020 Uiso 1 1 calc R
H32B H 1.0107 0.4907 0.1798 0.020 Uiso 1 1 calc R
C33 C 0.94283(6) 0.40450(4) 0.12631(3) 0.01321(12) Uani 1 1 d .
C34 C 0.82414(6) 0.37859(4) 0.12937(3) 0.01262(12) Uani 1 1 d .
C35 C 0.76922(6) 0.32342(4) 0.09546(3) 0.01429(12) Uani 1 1 d .
H35 H 0.8068 0.2967 0.0682 0.017 Uiso 1 1 calc R
C36 C 0.65796(6) 0.30799(4) 0.10214(3) 0.01394(12) Uani 1 1 d .
C37 C 0.58443(7) 0.25320(5) 0.06439(4) 0.01827(14) Uani 1 1 d .
C38 C 0.46594(7) 0.26959(5) 0.08086(4) 0.02101(16) Uani 1 1 d .
H38A H 0.4254 0.2258 0.0868 0.025 Uiso 1 1 calc R
H38B H 0.4196 0.2960 0.0461 0.025 Uiso 1 1 calc R
C39 C 0.48277(6) 0.31341(5) 0.14281(4) 0.01619(13) Uani 1 1 d .
C40 C 0.60549(6) 0.34130(4) 0.14719(3) 0.01363(12) Uani 1 1 d .
C41 C 0.88269(7) 0.49717(4) 0.25839(4) 0.01740(13) Uani 1 1 d .
H41A H 0.8182 0.4945 0.2817 0.021 Uiso 1 1 calc R
H41B H 0.9354 0.4585 0.2734 0.021 Uiso 1 1 calc R
C42 C 0.94535(10) 0.56601(5) 0.27499(5) 0.02736(19) Uani 1 1 d .
H42A H 0.9815 0.5655 0.3195 0.041 Uiso 1 1 calc R
H42B H 0.8909 0.6045 0.2675 0.041 Uiso 1 1 calc R
H42C H 1.0038 0.5720 0.2485 0.041 Uiso 1 1 calc R
C43 C 0.76162(7) 0.54916(4) 0.16073(4) 0.01803(14) Uani 1 1 d .
H43A H 0.7027 0.5566 0.1873 0.022 Uiso 1 1 calc R
H43B H 0.8103 0.5912 0.1643 0.022 Uiso 1 1 calc R
C44 C 0.70247(9) 0.54170(5) 0.09210(5) 0.02704(18) Uani 1 1 d .
H44A H 0.6611 0.5846 0.0785 0.041 Uiso 1 1 calc R
H44B H 0.6488 0.5027 0.0885 0.041 Uiso 1 1 calc R
H44C H 0.7596 0.5330 0.0654 0.041 Uiso 1 1 calc R
C45 C 1.03012(6) 0.36160(4) 0.17276(4) 0.01715(13) Uani 1 1 d .
H45A H 1.1066 0.3820 0.1735 0.021 Uiso 1 1 calc R
H45B H 1.0116 0.3668 0.2156 0.021 Uiso 1 1 calc R
C46 C 1.03630(8) 0.28399(5) 0.15849(4) 0.02303(16) Uani 1 1 d .
H46A H 1.0899 0.2613 0.1921 0.035 Uiso 1 1 calc R
H46B H 1.0624 0.2777 0.1181 0.035 Uiso 1 1 calc R
H46C H 0.9606 0.2632 0.1560 0.035 Uiso 1 1 calc R
C47 C 0.96849(7) 0.40270(4) 0.05875(4) 0.01678(13) Uani 1 1 d .
H47A H 0.9660 0.3538 0.0442 0.020 Uiso 1 1 calc R
H47B H 0.9077 0.4283 0.0307 0.020 Uiso 1 1 calc R
C48 C 1.08341(7) 0.43382(5) 0.05186(4) 0.02301(16) Uani 1 1 d .
H48A H 1.0901 0.4351 0.0071 0.035 Uiso 1 1 calc R
H48B H 1.1448 0.4052 0.0750 0.035 Uiso 1 1 calc R
H48C H 1.0892 0.4812 0.0690 0.035 Uiso 1 1 calc R
C49 C 0.63039(8) 0.18097(5) 0.08823(5) 0.02419(17) Uani 1 1 d .
H49A H 0.7116 0.1782 0.0840 0.029 Uiso 1 1 calc R
H49B H 0.6269 0.1776 0.1337 0.029 Uiso 1 1 calc R
C50 C 0.56852(12) 0.11829(6) 0.05484(6) 0.0387(3) Uani 1 1 d .
H50A H 0.6019 0.0754 0.0746 0.058 Uiso 1 1 calc R
H50B H 0.5763 0.1188 0.0103 0.058 Uiso 1 1 calc R
H50C H 0.4876 0.1204 0.0581 0.058 Uiso 1 1 calc R
C51 C 0.58607(8) 0.25843(6) -0.00713(4) 0.0277(2) Uani 1 1 d .
H51A H 0.6602 0.2404 -0.0150 0.033 Uiso 1 1 calc R
H51B H 0.5259 0.2276 -0.0296 0.033 Uiso 1 1 calc R
C52 C 0.56858(11) 0.33071(8) -0.03569(5) 0.0405(3) Uani 1 1 d .
H52A H 0.5655 0.3278 -0.0814 0.061 Uiso 1 1 calc R
H52B H 0.6320 0.3608 -0.0172 0.061 Uiso 1 1 calc R
H52C H 0.4969 0.3501 -0.0269 0.061 Uiso 1 1 calc R
C53 C 0.47169(7) 0.26604(5) 0.19964(4) 0.01792(14) Uani 1 1 d .
H53A H 0.5235 0.2259 0.1993 0.022 Uiso 1 1 calc R
H53B H 0.4984 0.2924 0.2389 0.022 Uiso 1 1 calc R
C54 C 0.35201(8) 0.23827(6) 0.20195(5) 0.0298(2) Uani 1 1 d .
H54A H 0.3560 0.2044 0.2363 0.045 Uiso 1 1 calc R
H54B H 0.3212 0.2157 0.1618 0.045 Uiso 1 1 calc R
H54C H 0.3023 0.2769 0.2093 0.045 Uiso 1 1 calc R
C55 C 0.39416(7) 0.37225(5) 0.13877(4) 0.02083(15) Uani 1 1 d .
H55A H 0.3173 0.3512 0.1293 0.025 Uiso 1 1 calc R
H55B H 0.4017 0.3944 0.1808 0.025 Uiso 1 1 calc R
C56 C 0.40155(8) 0.42900(6) 0.09015(5) 0.02782(19) Uani 1 1 d .
H56A H 0.3432 0.4643 0.0926 0.042 Uiso 1 1 calc R
H56B H 0.3890 0.4085 0.0478 0.042 Uiso 1 1 calc R
H56C H 0.4772 0.4506 0.0988 0.042 Uiso 1 1 calc R
B1 B 0.62680(7) 0.43316(5) 0.24366(4) 0.01401(14) Uani 1 1 d .
H1 H 0.6391(11) 0.4900(7) 0.2441(6) 0.023(3) Uiso 1 1 d .

loop_
_atom_site_aniso_label
_atom_site_aniso_U_11
_atom_site_aniso_U_22
_atom_site_aniso_U_33
_atom_site_aniso_U_23
_atom_site_aniso_U_13
_atom_site_aniso_U_12
C1 0.0118(3) 0.0143(3) 0.0120(3) 0.0006(2) 0.0036(2) 0.0007(2)
C2 0.0115(3) 0.0155(3) 0.0119(3) 0.0010(2) 0.0034(2) 0.0015(2)
C3 0.0143(3) 0.0169(3) 0.0159(3) 0.0024(2) 0.0057(2) 0.0029(2)
C4 0.0151(3) 0.0186(4) 0.0215(3) 0.0013(3) 0.0075(2) 0.0037(2)
C5 0.0117(3) 0.0200(3) 0.0131(3) 0.0004(2) 0.0044(2) 0.0020(2)
C6 0.0112(3) 0.0175(3) 0.0126(3) 0.0002(2) 0.0038(2) 0.0012(2)
C7 0.0133(3) 0.0183(3) 0.0144(3) 0.0024(2) 0.0050(2) 0.0001(2)
C8 0.0127(3) 0.0152(3) 0.0135(3) 0.0014(2) 0.0034(2) 0.0004(2)
C9 0.0156(3) 0.0158(3) 0.0145(3) 0.0031(2) 0.0040(2) 0.0008(2)
C10 0.0150(3) 0.0178(3) 0.0162(3) 0.0038(2) 0.0032(2) 0.0032(2)
C11 0.0119(3) 0.0145(3) 0.0141(3) 0.0018(2) 0.0029(2) 0.0016(2)
C12 0.0116(3) 0.0145(3) 0.0122(3) 0.0006(2) 0.0030(2) 0.0012(2)
C13 0.0246(4) 0.0258(4) 0.0172(3) 0.0057(3) 0.0061(3) 0.0093(3)
C14 0.0384(5) 0.0334(5) 0.0307(5) 0.0155(4) 0.0106(4) 0.0145(4)
C15 0.0201(3) 0.0173(4) 0.0292(4) -0.0017(3) 0.0100(3) -0.0004(3)
C16 0.0247(4) 0.0272(5) 0.0318(5) -0.0089(4) -0.0006(3) 0.0000(3)
C17 0.0135(3) 0.0254(4) 0.0173(3) 0.0009(3) 0.0012(2) -0.0002(3)
C18 0.0191(4) 0.0297(5) 0.0290(4) 0.0035(4) -0.0005(3) -0.0065(3)
C19 0.0185(3) 0.0271(4) 0.0149(3) -0.0010(3) 0.0066(2) 0.0032(3)
C20 0.0232(4) 0.0308(5) 0.0268(4) -0.0026(3) 0.0141(3) 0.0043(3)
C21 0.0216(3) 0.0164(4) 0.0211(3) 0.0018(3) 0.0048(3) -0.0009(3)
C22 0.0221(4) 0.0256(4) 0.0270(4) 0.0008(3) 0.0046(3) -0.0060(3)
C23 0.0218(3) 0.0200(4) 0.0146(3) 0.0039(3) 0.0047(2) 0.0003(3)
C24 0.0274(4) 0.0247(4) 0.0164(3) -0.0004(3) 0.0037(3) -0.0009(3)
C25 0.0162(3) 0.0161(3) 0.0163(3) -0.0001(2) 0.0045(2) 0.0025(2)
C26 0.0203(3) 0.0220(4) 0.0265(4) -0.0006(3) 0.0090(3) 0.0060(3)
C27 0.0130(3) 0.0181(3) 0.0189(3) 0.0015(3) 0.0032(2) -0.0005(2)
C28 0.0203(3) 0.0236(4) 0.0217(4) -0.0032(3) 0.0014(3) -0.0040(3)
C29 0.0113(3) 0.0153(3) 0.0122(3) 0.0018(2) 0.0037(2) 0.0010(2)
C30 0.0119(3) 0.0132(3) 0.0119(3) 0.0006(2) 0.0035(2) 0.0005(2)
C31 0.0139(3) 0.0131(3) 0.0137(3) -0.0001(2) 0.0046(2) -0.0001(2)
C32 0.0157(3) 0.0164(3) 0.0196(3) -0.0025(3) 0.0075(2) -0.0026(2)
C33 0.0112(3) 0.0156(3) 0.0136(3) -0.0007(2) 0.0043(2) -0.0005(2)
C34 0.0112(3) 0.0147(3) 0.0126(3) 0.0004(2) 0.0038(2) 0.0001(2)
C35 0.0129(3) 0.0159(3) 0.0148(3) -0.0022(2) 0.0043(2) -0.0005(2)
C36 0.0120(3) 0.0165(3) 0.0134(3) -0.0005(2) 0.0022(2) -0.0013(2)
C37 0.0153(3) 0.0239(4) 0.0159(3) -0.0050(3) 0.0035(2) -0.0050(3)
C38 0.0132(3) 0.0320(5) 0.0176(3) -0.0044(3) 0.0019(2) -0.0056(3)
C39 0.0107(3) 0.0227(4) 0.0152(3) -0.0002(3) 0.0022(2) -0.0018(2)
C40 0.0107(3) 0.0173(3) 0.0130(3) 0.0011(2) 0.0024(2) -0.0005(2)
C41 0.0204(3) 0.0174(3) 0.0144(3) -0.0008(2) 0.0030(2) -0.0014(3)
C42 0.0380(5) 0.0209(4) 0.0218(4) -0.0050(3) 0.0015(3) -0.0079(4)
C43 0.0194(3) 0.0154(3) 0.0204(3) 0.0041(3) 0.0065(3) 0.0024(3)
C44 0.0269(4) 0.0260(5) 0.0255(4) 0.0093(3) -0.0030(3) -0.0015(3)
C45 0.0134(3) 0.0213(4) 0.0166(3) 0.0002(3) 0.0022(2) 0.0006(2)
C46 0.0213(4) 0.0221(4) 0.0253(4) 0.0007(3) 0.0030(3) 0.0063(3)
C47 0.0159(3) 0.0207(4) 0.0152(3) -0.0005(3) 0.0065(2) -0.0011(3)
C48 0.0199(3) 0.0273(4) 0.0248(4) 0.0005(3) 0.0125(3) -0.0023(3)
C49 0.0243(4) 0.0199(4) 0.0301(4) -0.0061(3) 0.0094(3) -0.0047(3)
C50 0.0460(6) 0.0280(5) 0.0461(6) -0.0159(5) 0.0188(5) -0.0173(5)
C51 0.0226(4) 0.0451(6) 0.0157(3) -0.0077(3) 0.0039(3) -0.0091(4)
C52 0.0360(5) 0.0650(9) 0.0201(4) 0.0126(5) 0.0041(4) 0.0050(5)
C53 0.0143(3) 0.0222(4) 0.0175(3) 0.0005(3) 0.0033(2) -0.0045(3)
C54 0.0204(4) 0.0416(6) 0.0282(4) 0.0031(4) 0.0063(3) -0.0127(4)
C55 0.0120(3) 0.0280(4) 0.0224(4) 0.0030(3) 0.0029(2) 0.0024(3)
C56 0.0212(4) 0.0354(5) 0.0258(4) 0.0094(4) 0.0012(3) 0.0050(3)
B1 0.0119(3) 0.0167(4) 0.0142(3) 0.0013(3) 0.0045(2) 0.0016(3)

loop_
_atom_type_symbol
_atom_type_description
_atom_type_scat_dispersion_real
_atom_type_scat_dispersion_imag
_atom_type_scat_source
C C 0.0033 0.0016 'International Tables Vol C Tables 4.2.6.8 and 6.1.1.4'
H H 0.0000 0.0000 'International Tables Vol C Tables 4.2.6.8 and 6.1.1.4'
B B 0.0013 0.0007 'International Tables Vol C Tables 4.2.6.8 and 6.1.1.4'

loop_
_geom_angle_atom_site_label_1
_geom_angle_atom_site_label_2
_geom_angle_atom_site_label_3
_geom_angle
C12 C1 C2 116.47(6)
C12 C1 B1 127.46(6)
C2 C1 B1 116.05(6)
C6 C2 C1 120.89(7)
C6 C2 C3 109.46(6)
C1 C2 C3 129.35(6)
C13 C3 C2 114.48(7)
C13 C3 C15 110.62(7)
C2 C3 C15 110.00(6)
C13 C3 C4 109.42(6)
C2 C3 C4 103.27(6)
C15 C3 C4 108.68(7)
C5 C4 C3 109.34(6)
C5 C4 H4A 109.8
C3 C4 H4A 109.8
C5 C4 H4B 109.8
C3 C4 H4B 109.8
H4A C4 H4B 108.3
C6 C5 C19 112.36(6)
C6 C5 C4 102.16(6)
C19 C5 C4 111.64(7)
C6 C5 C17 109.23(6)
C19 C5 C17 111.78(6)
C4 C5 C17 109.22(6)
C7 C6 C2 120.76(7)
C7 C6 C5 126.01(6)
C2 C6 C5 113.23(7)
C6 C7 C8 118.96(7)
C6 C7 H7 120.5
C8 C7 H7 120.5
C7 C8 C12 121.41(7)
C7 C8 C9 125.16(6)
C12 C8 C9 113.43(6)
C8 C9 C23 113.00(6)
C8 C9 C10 101.64(6)
C23 C9 C10 112.34(6)
C8 C9 C21 110.95(6)
C23 C9 C21 109.23(6)
C10 C9 C21 109.49(6)
C9 C10 C11 108.62(6)
C9 C10 H10A 110.0
C11 C10 H10A 110.0
C9 C10 H10B 110.0
C11 C10 H10B 110.0
H10A C10 H10B 108.3
C27 C11 C25 108.30(6)
C27 C11 C12 111.98(6)
C25 C11 C12 113.09(6)
C27 C11 C10 110.62(6)
C25 C11 C10 110.43(6)
C12 C11 C10 102.35(6)
C8 C12 C1 120.59(6)
C8 C12 C11 109.70(6)
C1 C12 C11 129.35(6)
C14 C13 C3 115.32(8)
C14 C13 H13A 108.4
C3 C13 H13A 108.4
C14 C13 H13B 108.4
C3 C13 H13B 108.4
H13A C13 H13B 107.5
C13 C14 H14A 109.5
C13 C14 H14B 109.5
H14A C14 H14B 109.5
C13 C14 H14C 109.5
H14A C14 H14C 109.5
H14B C14 H14C 109.5
C16 C15 C3 115.03(8)
C16 C15 H15A 108.5
C3 C15 H15A 108.5
C16 C15 H15B 108.5
C3 C15 H15B 108.5
H15A C15 H15B 107.5
C15 C16 H16A 109.5
C15 C16 H16B 109.5
H16A C16 H16B 109.5
C15 C16 H16C 109.5
H16A C16 H16C 109.5
H16B C16 H16C 109.5
C18 C17 C5 116.29(7)
C18 C17 H17A 108.2
C5 C17 H17A 108.2
C18 C17 H17B 108.2
C5 C17 H17B 108.2
H17A C17 H17B 107.4
C17 C18 H18A 109.5
C17 C18 H18B 109.5
H18A C18 H18B 109.5
C17 C18 H18C 109.5
H18A C18 H18C 109.5
H18B C18 H18C 109.5
C20 C19 C5 113.94(7)
C20 C19 H19A 108.8
C5 C19 H19A 108.8
C20 C19 H19B 108.8
C5 C19 H19B 108.8
H19A C19 H19B 107.7
C19 C20 H20A 109.5
C19 C20 H20B 109.5
H20A C20 H20B 109.5
C19 C20 H20C 109.5
H20A C20 H20C 109.5
H20B C20 H20C 109.5
C22 C21 C9 117.80(7)
C22 C21 H21A 107.9
C9 C21 H21A 107.9
C22 C21 H21B 107.9
C9 C21 H21B 107.9
H21A C21 H21B 107.2
C21 C22 H22A 109.5
C21 C22 H22B 109.5
H22A C22 H22B 109.5
C21 C22 H22C 109.5
H22A C22 H22C 109.5
H22B C22 H22C 109.5
C24 C23 C9 116.02(7)
C24 C23 H23A 108.3
C9 C23 H23A 108.3
C24 C23 H23B 108.3
C9 C23 H23B 108.3
H23A C23 H23B 107.4
C23 C24 H24A 109.5
C23 C24 H24B 109.5
H24A C24 H24B 109.5
C23 C24 H24C 109.5
H24A C24 H24C 109.5
H24B C24 H24C 109.5
C26 C25 C11 115.68(7)
C26 C25 H25A 108.4
C11 C25 H25A 108.4
C26 C25 H25B 108.4
C11 C25 H25B 108.4
H25A C25 H25B 107.4
C25 C26 H26A 109.5
C25 C26 H26B 109.5
H26A C26 H26B 109.5
C25 C26 H26C 109.5
H26A C26 H26C 109.5
H26B C26 H26C 109.5
C28 C27 C11 116.65(4)
C28 C27 H27A 108.1
C11 C27 H27A 108.1
C28 C27 H27B 108.1
C11 C27 H27B 108.1
H27A C27 H27B 107.3
C27 C28 H28A 109.5
C27 C28 H28B 109.5
H28A C28 H28B 109.5
C27 C28 H28C 109.5
H28A C28 H28C 109.5
H28B C28 H28C 109.5
C30 C29 C40 116.24(6)
C30 C29 B1 115.01(6)
C40 C29 B1 128.69(6)
C34 C30 C29 120.78(7)
C34 C30 C31 109.24(6)
C29 C30 C31 129.65(6)
C41 C31 C30 115.47(6)
C41 C31 C43 110.07(6)
C30 C31 C43 109.77(6)
C41 C31 C32 109.15(6)
C30 C31 C32 103.04(6)
C43 C31 C32 108.99(6)
C33 C32 C31 108.98(6)
C33 C32 H32A 109.9
C31 C32 H32A 109.9
C33 C32 H32B 109.9
C31 C32 H32B 109.9
H32A C32 H32B 108.3
C34 C33 C47 112.06(6)
C34 C33 C32 101.85(6)
C47 C33 C32 111.90(6)
C34 C33 C45 108.93(6)
C47 C33 C45 112.12(6)
C32 C33 C45 109.48(6)
C35 C34 C30 120.91(6)
C35 C34 C33 126.08(6)
C30 C34 C33 113.00(6)
C34 C35 C36 118.70(7)
C34 C35 H35 120.6
C36 C35 H35 120.6
C35 C36 C40 121.61(7)
C35 C36 C37 124.49(7)
C40 C36 C37 113.86(6)
C36 C37 C51 112.50(7)
C36 C37 C38 101.61(6)
C51 C37 C38 112.67(7)
C36 C37 C49 107.98(7)
C51 C37 C49 108.86(8)
C38 C37 C49 113.03(7)
C37 C38 C39 108.62(6)
C37 C38 H38A 110.0
C39 C38 H38A 110.0
C37 C38 H38B 110.0
C39 C38 H38B 110.0
H38A C38 H38B 108.3
C55 C39 C40 112.38(7)
C55 C39 C53 108.94(6)
C40 C39 C53 111.47(6)
C55 C39 C38 111.34(7)
C40 C39 C38 102.65(6)
C53 C39 C38 109.96(7)
C36 C40 C29 120.54(6)
C36 C40 C39 109.37(6)
C29 C40 C39 129.92(6)
C42 C41 C31 115.10(7)
C42 C41 H41A 108.5
C31 C41 H41A 108.5
C42 C41 H41B 108.5
C31 C41 H41B 108.5
H41A C41 H41B 107.5
C41 C42 H42A 109.5
C41 C42 H42B 109.5
H42A C42 H42B 109.5
C41 C42 H42C 109.5
H42A C42 H42C 109.5
H42B C42 H42C 109.5
C44 C43 C31 114.99(7)
C44 C43 H43A 108.5
C31 C43 H43A 108.5
C44 C43 H43B 108.5
C31 C43 H43B 108.5
H43A C43 H43B 107.5
C43 C44 H44A 109.5
C43 C44 H44B 109.5
H44A C44 H44B 109.5
C43 C44 H44C 109.5
H44A C44 H44C 109.5
H44B C44 H44C 109.5
C46 C45 C33 116.16(7)
C46 C45 H45A 108.2
C33 C45 H45A 108.2
C46 C45 H45B 108.2
C33 C45 H45B 108.2
H45A C45 H45B 107.4
C45 C46 H46A 109.5
C45 C46 H46B 109.5
H46A C46 H46B 109.5
C45 C46 H46C 109.5
H46A C46 H46C 109.5
H46B C46 H46C 109.5
C48 C47 C33 114.40(7)
C48 C47 H47A 108.7
C33 C47 H47A 108.7
C48 C47 H47B 108.7
C33 C47 H47B 108.7
H47A C47 H47B 107.6
C47 C48 H48A 109.5
C47 C48 H48B 109.5
H48A C48 H48B 109.5
C47 C48 H48C 109.5
H48A C48 H48C 109.5
H48B C48 H48C 109.5
C50 C49 C37 116.03(9)
C50 C49 H49A 108.3
C37 C49 H49A 108.3
C50 C49 H49B 108.3
C37 C49 H49B 108.3
H49A C49 H49B 107.4
C49 C50 H50A 109.5
C49 C50 H50B 109.5
H50A C50 H50B 109.5
C49 C50 H50C 109.5
H50A C50 H50C 109.5
H50B C50 H50C 109.5
C52 C51 C37 115.95(9)
C52 C51 H51A 108.3
C37 C51 H51A 108.3
C52 C51 H51B 108.3
C37 C51 H51B 108.3
H51A C51 H51B 107.4
C51 C52 H52A 109.5
C51 C52 H52B 109.5
H52A C52 H52B 109.5
C51 C52 H52C 109.5
H52A C52 H52C 109.5
H52B C52 H52C 109.5
C54 C53 C39 116.02(7)
C54 C53 H53A 108.3
C39 C53 H53A 108.3
C54 C53 H53B 108.3
C39 C53 H53B 108.3
H53A C53 H53B 107.4
C53 C54 H54A 109.5
C53 C54 H54B 109.5
H54A C54 H54B 109.5
C53 C54 H54C 109.5
H54A C54 H54C 109.5
H54B C54 H54C 109.5
C56 C55 C39 116.32(7)
C56 C55 H55A 108.2
C39 C55 H55A 108.2
C56 C55 H55B 108.2
C39 C55 H55B 108.2
H55A C55 H55B 107.4
C55 C56 H56A 109.5
C55 C56 H56B 109.5
H56A C56 H56B 109.5
C55 C56 H56C 109.5
H56A C56 H56C 109.5
H56B C56 H56C 109.5
C29 B1 C1 131.09(7)
C29 B1 H1 113.9(7)
C1 B1 H1 115.0(7)

loop_
_geom_bond_atom_site_label_1
_geom_bond_atom_site_label_2
_geom_bond_distance
C1 C12 1.4278(10)
C1 C2 1.4284(10)
C1 B1 1.5702(11)
C2 C6 1.4020(10)
C2 C3 1.5488(11)
C3 C13 1.5429(11)
C3 C15 1.5544(12)
C3 C4 1.5636(11)
C4 C5 1.5501(12)
C4 H4A 0.9900
C4 H4B 0.9900
C5 C6 1.5162(10)
C5 C19 1.5402(11)
C5 C17 1.5510(11)
C6 C7 1.3890(11)
C7 C8 1.3929(10)
C7 H7 0.9500
C8 C12 1.3982(10)
C8 C9 1.5132(11)
C9 C23 1.5439(11)
C9 C10 1.5485(11)
C9 C21 1.5530(12)
C10 C11 1.5620(11)
C10 H10A 0.9900
C10 H10B 0.9900
C11 C27 1.5426(9)
C11 C25 1.5488(11)
C11 C12 1.5497(10)
C13 C14 1.5365(14)
C13 H13A 0.9900
C13 H13B 0.9900
C14 H14A 0.9800
C14 H14B 0.9800
C14 H14C 0.9800
C15 C16 1.5302(14)
C15 H15A 0.9900
C15 H15B 0.9900
C16 H16A 0.9800
C16 H16B 0.9800
C16 H16C 0.9800
C17 C18 1.5235(13)
C17 H17A 0.9900
C17 H17B 0.9900
C18 H18A 0.9800
C18 H18B 0.9800
C18 H18C 0.9800
C19 C20 1.5290(12)
C19 H19A 0.9900
C19 H19B 0.9900
C20 H20A 0.9800
C20 H20B 0.9800
C20 H20C 0.9800
C21 C22 1.5283(13)
C21 H21A 0.9900
C21 H21B 0.9900
C22 H22A 0.9800
C22 H22B 0.9800
C22 H22C 0.9800
C23 C24 1.5258(13)
C23 H23A 0.9900
C23 H23B 0.9900
C24 H24A 0.9800
C24 H24B 0.9800
C24 H24C 0.9800
C25 C26 1.5336(11)
C25 H25A 0.9900
C25 H25B 0.9900
C26 H26A 0.9800
C26 H26B 0.9800
C26 H26C 0.9800
C27 C28 1.5202
C27 H27A 0.9900
C27 H27B 0.9900
C28 H28A 0.9800
C28 H28B 0.9800
C28 H28C 0.9800
C29 C30 1.4290(10)
C29 C40 1.4297(11)
C29 B1 1.5700(11)
C30 C34 1.4047(10)
C30 C31 1.5489(11)
C31 C41 1.5463(11)
C31 C43 1.5515(11)
C31 C32 1.5636(10)
C32 C33 1.5443(11)
C32 H32A 0.9900
C32 H32B 0.9900
C33 C34 1.5121(10)
C33 C47 1.5381(10)
C33 C45 1.5494(11)
C34 C35 1.3860(10)
C35 C36 1.3906(10)
C35 H35 0.9500
C36 C40 1.3979(10)
C36 C37 1.5136(11)
C37 C51 1.5467(12)
C37 C38 1.5475(11)
C37 C49 1.5477(14)
C38 C39 1.5608(12)
C38 H38A 0.9900
C38 H38B 0.9900
C39 C55 1.5402(12)
C39 C40 1.5453(10)
C39 C53 1.5495(11)
C41 C42 1.5316(12)
C41 H41A 0.9900
C41 H41B 0.9900
C42 H42A 0.9800
C42 H42B 0.9800
C42 H42C 0.9800
C43 C44 1.5289(13)
C43 H43A 0.9900
C43 H43B 0.9900
C44 H44A 0.9800
C44 H44B 0.9800
C44 H44C 0.9800
C45 C46 1.5284(13)
C45 H45A 0.9900
C45 H45B 0.9900
C46 H46A 0.9800
C46 H46B 0.9800
C46 H46C 0.9800
C47 C48 1.5257(11)
C47 H47A 0.9900
C47 H47B 0.9900
C48 H48A 0.9800
C48 H48B 0.9800
C48 H48C 0.9800
C49 C50 1.5262(14)
C49 H49A 0.9900
C49 H49B 0.9900
C50 H50A 0.9800
C50 H50B 0.9800
C50 H50C 0.9800
C51 C52 1.5199(18)
C51 H51A 0.9900
C51 H51B 0.9900
C52 H52A 0.9800
C52 H52B 0.9800
C52 H52C 0.9800
C53 C54 1.5321(12)
C53 H53A 0.9900
C53 H53B 0.9900
C54 H54A 0.9800
C54 H54B 0.9800
C54 H54C 0.9800
C55 C56 1.5256(14)
C55 H55A 0.9900
C55 H55B 0.9900
C56 H56A 0.9800
C56 H56B 0.9800
C56 H56C 0.9800
B1 H1 1.103(13)

loop_
_geom_torsion_atom_site_label_1
_geom_torsion_atom_site_label_2
_geom_torsion_atom_site_label_3
_geom_torsion_atom_site_label_4
_geom_torsion
C12 C1 C2 C6 -11.20(10)
B1 C1 C2 C6 167.64(7)
C12 C1 C2 C3 161.79(7)
B1 C1 C2 C3 -19.37(11)
C6 C2 C3 C13 -123.32(7)
C1 C2 C3 C13 63.06(10)
C6 C2 C3 C15 111.40(7)
C1 C2 C3 C15 -62.22(10)
C6 C2 C3 C4 -4.45(8)
C1 C2 C3 C4 -178.08(7)
C13 C3 C4 C5 116.45(8)
C2 C3 C4 C5 -5.87(8)
C15 C3 C4 C5 -122.66(7)
C3 C4 C5 C6 13.01(8)
C3 C4 C5 C19 133.28(7)
C3 C4 C5 C17 -102.59(7)
C1 C2 C6 C7 8.19(11)
C3 C2 C6 C7 -166.07(7)
C1 C2 C6 C5 -171.96(7)
C3 C2 C6 C5 13.78(9)
C19 C5 C6 C7 43.42(11)
C4 C5 C6 C7 163.19(8)
C17 C5 C6 C7 -81.23(9)
C19 C5 C6 C2 -136.41(7)
C4 C5 C6 C2 -16.65(8)
C17 C5 C6 C2 98.94(8)
C2 C6 C7 C8 0.11(11)
C5 C6 C7 C8 -179.71(7)
C6 C7 C8 C12 -4.97(12)
C6 C7 C8 C9 175.28(7)
C7 C8 C9 C23 -43.63(10)
C12 C8 C9 C23 136.60(7)
C7 C8 C9 C10 -164.22(8)
C12 C8 C9 C10 16.01(8)
C7 C8 C9 C21 79.44(9)
C12 C8 C9 C21 -100.33(8)
C8 C9 C10 C11 -20.72(8)
C23 C9 C10 C11 -141.77(7)
C21 C9 C10 C11 96.68(7)
C9 C10 C11 C27 137.71(6)
C9 C10 C11 C25 -102.41(7)
C9 C10 C11 C12 18.25(8)
C7 C8 C12 C1 1.54(11)
C9 C8 C12 C1 -178.68(7)
C7 C8 C12 C11 175.24(7)
C9 C8 C12 C11 -4.98(9)
C2 C1 C12 C8 6.40(10)
B1 C1 C12 C8 -172.28(7)
C2 C1 C12 C11 -165.92(7)
B1 C1 C12 C11 15.39(13)
C27 C11 C12 C8 -126.83(7)
C25 C11 C12 C8 110.47(7)
C10 C11 C12 C8 -8.33(8)
C27 C11 C12 C1 46.16(10)
C25 C11 C12 C1 -76.54(10)
C10 C11 C12 C1 164.66(7)
C2 C3 C13 C14 -176.43(8)
C15 C3 C13 C14 -51.48(10)
C4 C3 C13 C14 68.23(10)
C13 C3 C15 C16 -175.46(7)
C2 C3 C15 C16 -48.00(9)
C4 C3 C15 C16 64.39(9)
C6 C5 C17 C18 68.81(9)
C19 C5 C17 C18 -56.16(10)
C4 C5 C17 C18 179.79(7)
C6 C5 C19 C20 178.25(7)
C4 C5 C19 C20 64.15(9)
C17 C5 C19 C20 -58.52(10)
C8 C9 C21 C22 -57.96(9)
C23 C9 C21 C22 67.25(9)
C10 C9 C21 C22 -169.35(7)
C8 C9 C23 C24 -52.06(9)
C10 C9 C23 C24 62.23(9)
C21 C9 C23 C24 -176.07(7)
C27 C11 C25 C26 51.58(9)
C12 C11 C25 C26 176.30(7)
C10 C11 C25 C26 -69.68(8)
C25 C11 C27 C28 171.98(4)
C12 C11 C27 C28 46.61(6)
C10 C11 C27 C28 -66.87(6)
C40 C29 C30 C34 -12.07(10)
B1 C29 C30 C34 165.34(7)
C40 C29 C30 C31 160.64(7)
B1 C29 C30 C31 -21.96(11)
C34 C30 C31 C41 -120.08(7)
C29 C30 C31 C41 66.56(10)
C34 C30 C31 C43 114.81(7)
C29 C30 C31 C43 -58.55(10)
C34 C30 C31 C32 -1.18(8)
C29 C30 C31 C32 -174.54(7)
C41 C31 C32 C33 112.05(7)
C30 C31 C32 C33 -11.16(8)
C43 C31 C32 C33 -127.71(7)
C31 C32 C33 C34 18.28(8)
C31 C32 C33 C47 138.14(6)
C31 C32 C33 C45 -96.92(7)
C29 C30 C34 C35 9.14(11)
C31 C30 C34 C35 -164.92(7)
C29 C30 C34 C33 -172.20(6)
C31 C30 C34 C33 13.74(8)
C47 C33 C34 C35 38.89(10)
C32 C33 C34 C35 158.64(7)
C45 C33 C34 C35 -85.76(9)
C47 C33 C34 C30 -139.69(7)
C32 C33 C34 C30 -19.94(8)
C45 C33 C34 C30 95.66(8)
C30 C34 C35 C36 0.85(11)
C33 C34 C35 C36 -177.62(7)
C34 C35 C36 C40 -7.46(11)
C34 C35 C36 C37 174.91(7)
C35 C36 C37 C51 -47.81(11)
C40 C36 C37 C51 134.40(8)
C35 C36 C37 C38 -168.54(8)
C40 C36 C37 C38 13.67(9)
C35 C36 C37 C49 72.34(10)
C40 C36 C37 C49 -105.45(8)
C36 C37 C38 C39 -19.46(9)
C51 C37 C38 C39 -140.07(8)
C49 C37 C38 C39 95.99(9)
C37 C38 C39 C55 138.88(7)
C37 C38 C39 C40 18.44(9)
C37 C38 C39 C53 -100.29(8)
C35 C36 C40 C29 4.09(11)
C37 C36 C40 C29 -178.05(7)
C35 C36 C40 C39 179.73(7)
C37 C36 C40 C39 -2.40(9)
C30 C29 C40 C36 5.59(10)
B1 C29 C40 C36 -171.39(7)
C30 C29 C40 C39 -169.05(7)
B1 C29 C40 C39 13.97(13)
C55 C39 C40 C36 -129.66(7)
C53 C39 C40 C36 107.72(8)
C38 C39 C40 C36 -9.94(9)
C55 C39 C40 C29 45.45(11)
C53 C39 C40 C29 -77.18(10)
C38 C39 C40 C29 165.16(8)
C30 C31 C41 C42 -178.19(7)
C43 C31 C41 C42 -53.23(9)
C32 C31 C41 C42 66.35(9)
C41 C31 C43 C44 -175.09(7)
C30 C31 C43 C44 -46.93(9)
C32 C31 C43 C44 65.23(9)
C34 C33 C45 C46 63.58(8)
C47 C33 C45 C46 -61.03(9)
C32 C33 C45 C46 174.16(7)
C34 C33 C47 C48 175.22(7)
C32 C33 C47 C48 61.53(9)
C45 C33 C47 C48 -61.93(9)
C36 C37 C49 C50 -178.81(8)
C51 C37 C49 C50 -56.40(10)
C38 C37 C49 C50 69.60(10)
C36 C37 C51 C52 -47.48(11)
C38 C37 C51 C52 66.67(11)
C49 C37 C51 C52 -167.12(8)
C55 C39 C53 C54 52.49(10)
C40 C39 C53 C54 177.07(8)
C38 C39 C53 C54 -69.78(10)
C40 C39 C55 C56 49.10(10)
C53 C39 C55 C56 173.15(8)
C38 C39 C55 C56 -65.43(10)
C30 C29 B1 C1 -134.08(8)
C40 C29 B1 C1 42.93(12)
C12 C1 B1 C29 45.28(12)
C2 C1 B1 C29 -133.41(8)
